data_7050087
loop_
_publ_author_name
'Kennedy, Alan R.'
'Brown, Karen G.'
'Graham, Duncan'
'Kirkhouse, Jennifer B.'
'Kittner, Madeleine'
'Major, Claire'
'McHugh, Callum J.'
'Murdoch, Paul'
'Smith, W. Ewen'

_publ_section_title
;
 Chromophore containing bipyridyl ligands. Part 1: supramolecular
 solid-state structure of Ag(i) complexes
;
_journal_issue 6
_journal_name_full 'New Journal of Chemistry'
_journal_page_first 826
_journal_paper_doi 10.1039/b500698h
_journal_volume 29
_journal_year 2005
_chemical_formula_sum 'C14 H13 Ag B F4 N5'
_chemical_formula_weight 445.97
_chemical_name_systematic
;
?
;
_space_group_IT_number 11
_symmetry_cell_setting monoclinic
_symmetry_space_group_name_Hall '-P 2yb'
_symmetry_space_group_name_H-M 'P 1 21/m 1'
_atom_sites_solution_hydrogens geom
_atom_sites_solution_primary direct
_atom_sites_solution_secondary difmap
_audit_creation_method SHELXL-97
_cell_angle_alpha 90.00
_cell_angle_beta 96.589(1)
_cell_angle_gamma 90.00
_cell_formula_units_Z 2
_cell_length_a 6.0846(2)
_cell_length_b 15.6681(4)
_cell_length_c 8.6321(3)
_cell_measurement_reflns_used 6131
_cell_measurement_temperature 150(2)
_cell_measurement_theta_max 27.48
_cell_measurement_theta_min 3.13
_cell_volume 817.50(4)
_computing_data_collection 'Denzo & Collect'
_computing_structure_refinement 'SHELXL-97 (Sheldrick, 1997)'
_computing_structure_solution 'SHELXS-97 (Sheldrick, 1990)'
_diffrn_ambient_temperature 150(2)
_diffrn_measured_fraction_theta_full 0.983
_diffrn_measured_fraction_theta_max 0.983
_diffrn_measurement_device_type 'Nonius Kappa CCD'
_diffrn_measurement_method 'phi and omega scans'
_diffrn_radiation_monochromator graphite
_diffrn_radiation_source 'fine-focus sealed tube'
_diffrn_radiation_type MoK\a
_diffrn_radiation_wavelength 0.71073
_diffrn_reflns_av_R_equivalents 0.0712
_diffrn_reflns_av_sigmaI/netI 0.0479
_diffrn_reflns_limit_h_max 7
_diffrn_reflns_limit_h_min -7
_diffrn_reflns_limit_k_max 18
_diffrn_reflns_limit_k_min -19
_diffrn_reflns_limit_l_max 11
_diffrn_reflns_limit_l_min -11
_diffrn_reflns_number 8971
_diffrn_reflns_theta_full 27.32
_diffrn_reflns_theta_max 27.32
_diffrn_reflns_theta_min 3.90
_diffrn_standards_decay_% 0
_diffrn_standards_number 0
_exptl_absorpt_coefficient_mu 1.282
_exptl_absorpt_correction_T_max 0.9387
_exptl_absorpt_correction_T_min 0.6281
_exptl_absorpt_correction_type multi-scan
_exptl_absorpt_process_details
;
R.H. Blessing, Acta Cryst. (1995), A51, 33-38
;
_exptl_crystal_colour colourless
_exptl_crystal_density_diffrn 1.812
_exptl_crystal_density_method 'not measured'
_exptl_crystal_description needle
_exptl_crystal_F_000 440
_exptl_crystal_size_max 0.40
_exptl_crystal_size_mid 0.10
_exptl_crystal_size_min 0.05
_refine_diff_density_max 0.934
_refine_diff_density_min -0.775
_refine_diff_density_rms 0.102
_refine_ls_extinction_method none
_refine_ls_goodness_of_fit_ref 1.037
_refine_ls_hydrogen_treatment mixed
_refine_ls_matrix_type full
_refine_ls_number_parameters 125
_refine_ls_number_reflns 1878
_refine_ls_number_restraints 0
_refine_ls_restrained_S_all 1.037
_refine_ls_R_factor_all 0.0471
_refine_ls_R_factor_gt 0.0305
_refine_ls_shift/su_max 0.000
_refine_ls_shift/su_mean 0.000
_refine_ls_structure_factor_coef Fsqd
_refine_ls_weighting_details 'w=1/[\s^2^(Fo^2^)+(0.0402P)^2^+0.2630P] where P=(Fo^2^+2Fc^2^)/3'
_refine_ls_weighting_scheme calc
_refine_ls_wR_factor_gt 0.0725
_refine_ls_wR_factor_ref 0.0787
_reflns_number_gt 1448
_reflns_number_total 1878
_reflns_threshold_expression >2sigma(I)
_cod_data_source_file b500698h.txt
_cod_data_source_block ag2
_cod_depositor_comments
;
The following automatic conversions were performed:

'_refine_ls_weighting_scheme' value 'calc
w=1/[\s^2^(Fo^2^)+(0.0402P)^2^+0.2630P] where P=(Fo^2^+2Fc^2^)/3' was
changed to 'calc'. New tag '_refine_ls_weighting_details' was
created. The value of the new tag was set to
'w=1/[\s^2^(Fo^2^)+(0.0402P)^2^+0.2630P] where P=(Fo^2^+2Fc^2^)/3'.

Automatic conversion script
Id: cif_fix_values 3143 2015-03-26 13:38:13Z robertas 
;
_cod_original_sg_symbol_H-M P21/m
_cod_database_code 7050087

loop_
_symmetry_equiv_pos_as_xyz
'x, y, z'
'-x, y+1/2, -z'
'-x, -y, -z'
'x, -y-1/2, z'

loop_
_atom_site_label
_atom_site_type_symbol
_atom_site_fract_x
_atom_site_fract_y
_atom_site_fract_z
_atom_site_U_iso_or_equiv
_atom_site_adp_type
_atom_site_occupancy
_atom_site_calc_flag
_atom_site_refinement_flags
_atom_site_disorder_assembly
_atom_site_disorder_group
Ag1 Ag 0.0000 0.5000 0.0000 0.02214(12) Uani 1 d S . .
F1 F 0.0467(4) 0.2500 0.1715(3) 0.0408(6) Uani 1 d S . .
F2 F -0.0140(3) 0.32235(11) -0.0581(2) 0.0355(4) Uani 1 d . . .
F3 F 0.3088(4) 0.2500 0.0022(3) 0.0381(6) Uani 1 d S . .
N1 N 0.2725(4) 0.51203(13) -0.1352(3) 0.0187(5) Uani 1 d . . .
N2 N 0.9111(4) 0.48478(14) -0.4624(3) 0.0216(5) Uani 1 d . . .
N3 N 0.3466(7) 0.2500 -0.4295(5) 0.0442(10) Uani 1 d S . .
C1 C 0.3535(5) 0.58926(16) -0.1623(3) 0.0227(6) Uani 1 d . . .
H1 H 0.2863 0.6379 -0.1219 0.027 Uiso 1 calc R . .
C2 C 0.5297(4) 0.60127(17) -0.2463(3) 0.0230(6) Uani 1 d . . .
H2 H 0.5800 0.6574 -0.2645 0.028 Uiso 1 calc R . .
C3 C 0.6342(4) 0.53140(18) -0.3044(3) 0.0186(5) Uani 1 d . . .
C4 C 0.5491(4) 0.45045(17) -0.2762(3) 0.0205(6) Uani 1 d . . .
H4 H 0.6136 0.4007 -0.3148 0.025 Uiso 1 calc R . .
C5 C 0.3719(4) 0.44384(17) -0.1922(3) 0.0204(6) Uani 1 d . . .
H5 H 0.3164 0.3886 -0.1733 0.025 Uiso 1 calc R . .
C6 C 0.8217(4) 0.54556(16) -0.3908(3) 0.0199(6) Uani 1 d . . .
H6 H 0.8808 0.6016 -0.3948 0.024 Uiso 1 calc R . .
C7 C 0.1629(10) 0.2500 -0.4272(5) 0.0396(12) Uani 1 d S . .
C8 C -0.0813(8) 0.2500 -0.4312(6) 0.0434(12) Uani 1 d S . .
H8A H -0.1468 0.2173 -0.5218 0.065 Uiso 0.50 calc PR . .
H8B H -0.1360 0.3089 -0.4390 0.065 Uiso 0.50 calc PR . .
H8C H -0.1226 0.2238 -0.3356 0.065 Uiso 0.50 calc PR . .
B1 B 0.0830(9) 0.2500 0.0151(6) 0.0274(10) Uani 1 d S . .

loop_
_atom_site_aniso_label
_atom_site_aniso_U_11
_atom_site_aniso_U_22
_atom_site_aniso_U_33
_atom_site_aniso_U_23
_atom_site_aniso_U_13
_atom_site_aniso_U_12
Ag1 0.01768(17) 0.0283(2) 0.02246(18) 0.00048(12) 0.01092(11) -0.00052(11)
F1 0.0465(16) 0.0435(15) 0.0352(14) 0.000 0.0174(12) 0.000
F2 0.0394(11) 0.0222(9) 0.0477(10) 0.0029(8) 0.0166(8) 0.0055(7)
F3 0.0286(14) 0.0348(13) 0.0538(16) 0.000 0.0179(12) 0.000
N1 0.0141(11) 0.0265(13) 0.0170(11) 0.0001(9) 0.0088(9) -0.0008(8)
N2 0.0154(11) 0.0306(14) 0.0206(11) 0.0026(9) 0.0087(10) -0.0014(9)
N3 0.044(3) 0.037(2) 0.051(3) 0.000 0.003(2) 0.000
C1 0.0217(14) 0.0206(14) 0.0269(14) -0.0009(12) 0.0083(12) 0.0030(11)
C2 0.0219(14) 0.0197(14) 0.0289(14) 0.0017(12) 0.0100(12) -0.0015(11)
C3 0.0156(12) 0.0243(12) 0.0158(12) 0.0011(11) 0.0014(11) 0.0011(11)
C4 0.0220(14) 0.0194(15) 0.0213(13) -0.0006(11) 0.0070(11) 0.0008(11)
C5 0.0211(14) 0.0189(13) 0.0220(13) 0.0000(11) 0.0056(11) -0.0019(11)
C6 0.0180(13) 0.0214(15) 0.0217(13) 0.0022(11) 0.0083(11) -0.0006(11)
C7 0.070(4) 0.018(2) 0.031(3) 0.000 0.007(3) 0.000
C8 0.055(3) 0.032(3) 0.047(3) 0.000 0.021(3) 0.000
B1 0.030(2) 0.021(2) 0.034(3) 0.000 0.020(2) 0.000

loop_
_atom_type_symbol
_atom_type_description
_atom_type_scat_dispersion_real
_atom_type_scat_dispersion_imag
_atom_type_scat_source
Ag Ag -0.8971 1.1015 'International Tables Vol C Tables 4.2.6.8 and 6.1.1.4'
F F 0.0171 0.0103 'International Tables Vol C Tables 4.2.6.8 and 6.1.1.4'
N N 0.0061 0.0033 'International Tables Vol C Tables 4.2.6.8 and 6.1.1.4'
C C 0.0033 0.0016 'International Tables Vol C Tables 4.2.6.8 and 6.1.1.4'
B B 0.0013 0.0007 'International Tables Vol C Tables 4.2.6.8 and 6.1.1.4'
H H 0.0000 0.0000 'International Tables Vol C Tables 4.2.6.8 and 6.1.1.4'

loop_
_geom_angle_atom_site_label_1
_geom_angle_atom_site_label_2
_geom_angle_atom_site_label_3
_geom_angle
_geom_angle_site_symmetry_1
_geom_angle_site_symmetry_3
_geom_angle_publ_flag
N1 Ag1 N1 180.0 3_565 . ?
C1 N1 C5 117.6(2) . . ?
C1 N1 Ag1 119.91(17) . . ?
C5 N1 Ag1 122.45(18) . . ?
C6 N2 N2 111.1(3) . 3_764 ?
N1 C1 C2 122.8(2) . . ?
N1 C1 H1 118.6 . . ?
C2 C1 H1 118.6 . . ?
C1 C2 C3 120.0(3) . . ?
C1 C2 H2 120.0 . . ?
C3 C2 H2 120.0 . . ?
C2 C3 C4 117.2(2) . . ?
C2 C3 C6 119.0(3) . . ?
C4 C3 C6 123.8(3) . . ?
C5 C4 C3 119.3(2) . . ?
C5 C4 H4 120.4 . . ?
C3 C4 H4 120.4 . . ?
N1 C5 C4 123.1(2) . . ?
N1 C5 H5 118.4 . . ?
C4 C5 H5 118.4 . . ?
N2 C6 C3 122.2(2) . . ?
N2 C6 H6 118.9 . . ?
C3 C6 H6 118.9 . . ?
N3 C7 C8 177.6(5) . . ?
C7 C8 H8A 109.5 . . ?
C7 C8 H8B 109.5 . . ?
H8A C8 H8B 109.5 . . ?
C7 C8 H8C 109.5 . . ?
H8A C8 H8C 109.5 . . ?
H8B C8 H8C 109.5 . . ?
F3 B1 F1 110.2(4) . . ?
F3 B1 F2 109.5(2) . 4_565 ?
F1 B1 F2 109.4(2) . 4_565 ?
F3 B1 F2 109.5(2) . . ?
F1 B1 F2 109.4(2) . . ?
F2 B1 F2 108.7(4) 4_565 . ?

loop_
_geom_bond_atom_site_label_1
_geom_bond_atom_site_label_2
_geom_bond_distance
_geom_bond_site_symmetry_2
_geom_bond_publ_flag
Ag1 N1 2.143(2) 3_565 ?
Ag1 N1 2.143(2) . ?
F1 B1 1.393(5) . ?
F2 B1 1.395(4) . ?
F3 B1 1.391(6) . ?
N1 C1 1.337(3) . ?
N1 C5 1.348(3) . ?
N2 C6 1.289(4) . ?
N2 N2 1.407(5) 3_764 ?
N3 C7 1.121(6) . ?
C1 C2 1.374(4) . ?
C1 H1 0.9500 . ?
C2 C3 1.388(4) . ?
C2 H2 0.9500 . ?
C3 C4 1.402(4) . ?
C3 C6 1.450(4) . ?
C4 C5 1.371(4) . ?
C4 H4 0.9500 . ?
C5 H5 0.9500 . ?
C6 H6 0.9500 . ?
C7 C8 1.482(7) . ?
C8 H8A 0.9800 . ?
C8 H8B 0.9800 . ?
C8 H8C 0.9800 . ?
B1 F2 1.395(4) 4_565 ?

loop_
_geom_torsion_atom_site_label_1
_geom_torsion_atom_site_label_2
_geom_torsion_atom_site_label_3
_geom_torsion_atom_site_label_4
_geom_torsion
_geom_torsion_site_symmetry_1
_geom_torsion_site_symmetry_2
_geom_torsion_site_symmetry_3
_geom_torsion_site_symmetry_4
_geom_torsion_publ_flag
C5 N1 C1 C2 0.7(4) . . . . ?
Ag1 N1 C1 C2 179.1(2) . . . . ?
N1 C1 C2 C3 -1.3(4) . . . . ?
C1 C2 C3 C4 1.3(4) . . . . ?
C1 C2 C3 C6 -179.2(2) . . . . ?
C2 C3 C4 C5 -0.9(4) . . . . ?
C6 C3 C4 C5 179.6(3) . . . . ?
C1 N1 C5 C4 -0.3(4) . . . . ?
Ag1 N1 C5 C4 -178.64(19) . . . . ?
C3 C4 C5 N1 0.4(4) . . . . ?
N2 N2 C6 C3 179.7(2) 3_764 . . . ?
C2 C3 C6 N2 -172.2(2) . . . . ?
C4 C3 C6 N2 7.3(4) . . . . ?
